data_7103500
loop_
_publ_author_name
'Xu, Junye'
'Fu, Xiao'
'Low, Ruijuan'
'Goh, Yong-Peng'
'Jiang, Zhiyong'
'Tan, Choon-Hong'

_publ_section_title
;
 Tandem conjugate addition-elimination reaction promoted by chiral
 pyrrolidinyl sulfonamide (CPS).
;
_journal_issue 43
_journal_name_full 'Chemical communications (Cambridge, England)'
_journal_page_first 5526
_journal_page_last 5528
_journal_paper_doi 10.1039/b810905m
_journal_year 2008
_chemical_formula_sum 'C34 H44 O3 S2'
_chemical_formula_weight 564.81
_chemical_name_systematic
;
?
;
_space_group_IT_number 14
_symmetry_cell_setting monoclinic
_symmetry_space_group_name_Hall '-P 2ybc'
_symmetry_space_group_name_H-M 'P 1 21/c 1'
_atom_sites_solution_hydrogens geom
_atom_sites_solution_primary direct
_atom_sites_solution_secondary difmap
_audit_creation_method SHELXL-97
_cell_angle_alpha 90.00
_cell_angle_beta 94.651(2)
_cell_angle_gamma 90.00
_cell_formula_units_Z 4
_cell_length_a 18.7796(12)
_cell_length_b 13.0947(8)
_cell_length_c 11.9738(7)
_cell_measurement_reflns_used 2140
_cell_measurement_temperature 296(2)
_cell_measurement_theta_max 20.28
_cell_measurement_theta_min 2.18
_cell_volume 2934.8(3)
_computing_cell_refinement 'Bruker SMART'
_computing_data_collection 'Bruker SMART'
_computing_data_reduction 'Bruker SAINT'
_computing_molecular_graphics 'Bruker SHELXTL'
_computing_publication_material 'Bruker SHELXTL'
_computing_structure_refinement 'SHELXL-97 (Sheldrick, 1997)'
_computing_structure_solution 'SHELXS-97 (Sheldrick, 1990)'
_diffrn_ambient_temperature 296(2)
_diffrn_measured_fraction_theta_full 0.999
_diffrn_measured_fraction_theta_max 0.999
_diffrn_measurement_device_type 'CCD area detector'
_diffrn_measurement_method 'phi and omega scans'
_diffrn_radiation_monochromator graphite
_diffrn_radiation_source 'fine-focus sealed tube'
_diffrn_radiation_type MoK\a
_diffrn_radiation_wavelength 0.71073
_diffrn_reflns_av_R_equivalents 0.0577
_diffrn_reflns_av_sigmaI/netI 0.0719
_diffrn_reflns_limit_h_max 24
_diffrn_reflns_limit_h_min -20
_diffrn_reflns_limit_k_max 17
_diffrn_reflns_limit_k_min -16
_diffrn_reflns_limit_l_max 10
_diffrn_reflns_limit_l_min -15
_diffrn_reflns_number 19592
_diffrn_reflns_theta_full 27.50
_diffrn_reflns_theta_max 27.50
_diffrn_reflns_theta_min 1.90
_exptl_absorpt_coefficient_mu 0.215
_exptl_absorpt_correction_T_max 0.9705
_exptl_absorpt_correction_T_min 0.9304
_exptl_absorpt_correction_type empirical
_exptl_absorpt_process_details 'Sadabs, (Sheldrick 2001)'
_exptl_crystal_colour COLOURLESS
_exptl_crystal_density_diffrn 1.278
_exptl_crystal_density_method 'not measured'
_exptl_crystal_description BLOCK
_exptl_crystal_F_000 1216
_exptl_crystal_size_max 0.34
_exptl_crystal_size_mid 0.20
_exptl_crystal_size_min 0.14
_refine_diff_density_max 0.411
_refine_diff_density_min -0.183
_refine_diff_density_rms 0.056
_refine_ls_extinction_method none
_refine_ls_goodness_of_fit_ref 1.010
_refine_ls_hydrogen_treatment mixed
_refine_ls_matrix_type full
_refine_ls_number_parameters 352
_refine_ls_number_reflns 6730
_refine_ls_number_restraints 0
_refine_ls_restrained_S_all 1.010
_refine_ls_R_factor_all 0.1132
_refine_ls_R_factor_gt 0.0666
_refine_ls_shift/su_max 0.001
_refine_ls_shift/su_mean 0.000
_refine_ls_structure_factor_coef Fsqd
_refine_ls_weighting_details 'calc w=1/[\s^2^(Fo^2^)+(0.0755P)^2^+0.0000P] where P=(Fo^2^+2Fc^2^)/3'
_refine_ls_weighting_scheme calc
_refine_ls_wR_factor_gt 0.1418
_refine_ls_wR_factor_ref 0.1599
_reflns_number_gt 4206
_reflns_number_total 6730
_reflns_threshold_expression >2sigma(I)
_cod_data_source_file b810905m.txt
_cod_data_source_block 8058a
_cod_depositor_comments
;
The following automatic conversions were performed:
'_symmetry_cell_setting' value 'Monoclinic' changed to 'monoclinic'
according to '/home/saulius/struct/CIF-dictionaries/cif_core.dic'
dictionary named 'cif_core.dic' version 2.4.1 from
2010-06-29.

'_exptl_absorpt_correction_type' value 'Empirical' changed to
'empirical' according to
'/home/saulius/struct/CIF-dictionaries/cif_core.dic' dictionary named
'cif_core.dic' version 2.4.1 from 2010-06-29.

Automatic conversion script
Id: cif_fix_enum 1527 2010-12-29 10:47:43Z saulius 
;
_cod_original_sg_symbol_H-M P2(1)/c
_cod_database_code 7103500

loop_
_symmetry_equiv_pos_as_xyz
'x, y, z'
'-x, y+1/2, -z+1/2'
'-x, -y, -z'
'x, -y-1/2, z-1/2'

loop_
_atom_site_label
_atom_site_type_symbol
_atom_site_fract_x
_atom_site_fract_y
_atom_site_fract_z
_atom_site_U_iso_or_equiv
_atom_site_adp_type
_atom_site_occupancy
_atom_site_symmetry_multiplicity
_atom_site_calc_flag
_atom_site_refinement_flags
_atom_site_disorder_assembly
_atom_site_disorder_group
S1 S 0.24287(4) 0.54501(6) 0.79207(6) 0.0480(2) Uani 1 1 d . . .
S2 S 0.20937(4) 0.70076(5) 1.05552(6) 0.04022(19) Uani 1 1 d . . .
O1 O 0.35331(13) 0.68311(18) 1.31396(17) 0.0681(7) Uani 1 1 d . . .
O2 O 0.37354(11) 0.48293(16) 0.85725(17) 0.0572(6) Uani 1 1 d . . .
O3 O 0.24979(11) 0.50804(15) 1.08210(17) 0.0525(5) Uani 1 1 d . . .
C1 C 0.32631(13) 0.61045(18) 0.97655(19) 0.0318(5) Uani 1 1 d . . .
H1 H 0.3219 0.6800 0.9466 0.038 Uiso 1 1 calc R . .
C2 C 0.39873(13) 0.60305(17) 1.0481(2) 0.0331(6) Uani 1 1 d . . .
H2 H 0.4370 0.6087 0.9976 0.040 Uiso 1 1 calc R . .
C3 C 0.41106(14) 0.68591(18) 1.1395(2) 0.0365(6) Uani 1 1 d . . .
C4 C 0.37935(15) 0.6383(2) 1.2400(2) 0.0458(7) Uani 1 1 d . . .
C5 C 0.38644(18) 0.5238(2) 1.2323(2) 0.0527(8) Uani 1 1 d . . .
H5A H 0.3411 0.4909 1.2421 0.063 Uiso 1 1 calc R . .
H5B H 0.4217 0.4988 1.2894 0.063 Uiso 1 1 calc R . .
C6 C 0.41003(16) 0.5024(2) 1.1153(2) 0.0459(7) Uani 1 1 d . . .
H6A H 0.3816 0.4479 1.0796 0.055 Uiso 1 1 calc R . .
H6B H 0.4599 0.4824 1.1198 0.055 Uiso 1 1 calc R . .
C7 C 0.49444(15) 0.6980(2) 1.1768(3) 0.0502(7) Uani 1 1 d . . .
H7 H 0.5173 0.6398 1.2168 0.060 Uiso 1 1 calc R . .
C8 C 0.52836(17) 0.7330(3) 1.0758(3) 0.0625(9) Uani 1 1 d . . .
H8 H 0.5588 0.6947 1.0348 0.075 Uiso 1 1 calc R . .
C9 C 0.50794(18) 0.8273(3) 1.0544(3) 0.0657(9) Uani 1 1 d . . .
H9 H 0.5211 0.8676 0.9955 0.079 Uiso 1 1 calc R . .
C10 C 0.45943(17) 0.8582(2) 1.1425(3) 0.0613(9) Uani 1 1 d . . .
H10 H 0.4541 0.9318 1.1541 0.074 Uiso 1 1 calc R . .
C11 C 0.49348(17) 0.7979(2) 1.2425(3) 0.0593(9) Uani 1 1 d . . .
H11A H 0.5409 0.8221 1.2678 0.071 Uiso 1 1 calc R . .
H11B H 0.4635 0.7948 1.3047 0.071 Uiso 1 1 calc R . .
C12 C 0.38903(15) 0.79755(19) 1.1144(2) 0.0450(7) Uani 1 1 d . . .
H12A H 0.3521 0.8194 1.1612 0.054 Uiso 1 1 calc R . .
H12B H 0.3719 0.8061 1.0363 0.054 Uiso 1 1 calc R . .
C13 C 0.32455(15) 0.53661(19) 0.8766(2) 0.0385(6) Uani 1 1 d . . .
C14 C 0.24355(14) 0.44113(18) 0.6882(2) 0.0345(6) Uani 1 1 d . . .
C15 C 0.29972(16) 0.4560(2) 0.6056(2) 0.0488(7) Uani 1 1 d . . .
H15A H 0.3470 0.4531 0.6445 0.059 Uiso 1 1 calc R . .
H15B H 0.2938 0.5224 0.5701 0.059 Uiso 1 1 calc R . .
C16 C 0.29188(17) 0.3716(2) 0.5163(2) 0.0543(8) Uani 1 1 d . . .
H16 H 0.3286 0.3803 0.4634 0.065 Uiso 1 1 calc R . .
C17 C 0.30079(18) 0.2683(2) 0.5728(3) 0.0601(9) Uani 1 1 d . . .
H17A H 0.2968 0.2147 0.5167 0.072 Uiso 1 1 calc R . .
H17B H 0.3477 0.2637 0.6127 0.072 Uiso 1 1 calc R . .
C18 C 0.24377(19) 0.2542(2) 0.6540(3) 0.0578(9) Uani 1 1 d . . .
H18 H 0.2496 0.1871 0.6897 0.069 Uiso 1 1 calc R . .
C19 C 0.25163(17) 0.3371(2) 0.7438(2) 0.0487(7) Uani 1 1 d . . .
H19A H 0.2154 0.3284 0.7963 0.058 Uiso 1 1 calc R . .
H19B H 0.2982 0.3319 0.7850 0.058 Uiso 1 1 calc R . .
C20 C 0.21825(19) 0.3794(2) 0.4541(2) 0.0632(9) Uani 1 1 d . . .
H20A H 0.2125 0.4459 0.4188 0.076 Uiso 1 1 calc R . .
H20B H 0.2131 0.3277 0.3960 0.076 Uiso 1 1 calc R . .
C21 C 0.16156(17) 0.3644(2) 0.5361(3) 0.0594(9) Uani 1 1 d . . .
H21 H 0.1141 0.3688 0.4958 0.071 Uiso 1 1 calc R . .
C22 C 0.16913(15) 0.4488(2) 0.6251(2) 0.0512(8) Uani 1 1 d . . .
H22A H 0.1325 0.4410 0.6772 0.061 Uiso 1 1 calc R . .
H22B H 0.1632 0.5152 0.5897 0.061 Uiso 1 1 calc R . .
C23 C 0.1703(2) 0.2606(3) 0.5918(3) 0.0728(10) Uani 1 1 d . . .
H23A H 0.1338 0.2510 0.6437 0.087 Uiso 1 1 calc R . .
H23B H 0.1650 0.2072 0.5355 0.087 Uiso 1 1 calc R . .
C25 C 0.26174(13) 0.59032(19) 1.0433(2) 0.0346(6) Uani 1 1 d . . .
C26 C 0.13540(13) 0.66259(19) 1.1377(2) 0.0355(6) Uani 1 1 d . . .
C27 C 0.09293(16) 0.5734(2) 1.0839(2) 0.0518(8) Uani 1 1 d . . .
H27A H 0.1231 0.5133 1.0829 0.062 Uiso 1 1 calc R . .
H27B H 0.0765 0.5903 1.0072 0.062 Uiso 1 1 calc R . .
C28 C 0.02893(17) 0.5518(3) 1.1514(3) 0.0640(9) Uani 1 1 d . . .
H28 H 0.0019 0.4938 1.1182 0.077 Uiso 1 1 calc R . .
C29 C -0.01902(17) 0.6461(3) 1.1478(3) 0.0740(11) Uani 1 1 d . . .
H29A H -0.0347 0.6625 1.0707 0.089 Uiso 1 1 calc R . .
H29B H -0.0609 0.6327 1.1878 0.089 Uiso 1 1 calc R . .
C30 C 0.02242(16) 0.7350(3) 1.2015(3) 0.0600(9) Uani 1 1 d . . .
H30 H -0.0084 0.7954 1.1998 0.072 Uiso 1 1 calc R . .
C31 C 0.08750(16) 0.7576(2) 1.1368(3) 0.0516(7) Uani 1 1 d . . .
H31A H 0.1141 0.8146 1.1712 0.062 Uiso 1 1 calc R . .
H31B H 0.0721 0.7761 1.0602 0.062 Uiso 1 1 calc R . .
C32 C 0.05499(18) 0.5263(3) 1.2721(3) 0.0655(9) Uani 1 1 d . . .
H32A H 0.0145 0.5108 1.3147 0.079 Uiso 1 1 calc R . .
H32B H 0.0858 0.4668 1.2737 0.079 Uiso 1 1 calc R . .
C33 C 0.09573(17) 0.6167(3) 1.3239(2) 0.0579(8) Uani 1 1 d . . .
H33 H 0.1118 0.6006 1.4018 0.069 Uiso 1 1 calc R . .
C34 C 0.16134(14) 0.6382(2) 1.2585(2) 0.0448(7) Uani 1 1 d . . .
H34A H 0.1881 0.6955 1.2917 0.054 Uiso 1 1 calc R . .
H34B H 0.1924 0.5790 1.2610 0.054 Uiso 1 1 calc R . .
C35 C 0.04736(18) 0.7103(3) 1.3217(3) 0.0647(9) Uani 1 1 d . . .
H35A H 0.0065 0.6967 1.3640 0.078 Uiso 1 1 calc R . .
H35B H 0.0733 0.7679 1.3558 0.078 Uiso 1 1 calc R . .

loop_
_atom_site_aniso_label
_atom_site_aniso_U_11
_atom_site_aniso_U_22
_atom_site_aniso_U_33
_atom_site_aniso_U_23
_atom_site_aniso_U_13
_atom_site_aniso_U_12
S1 0.0514(5) 0.0498(4) 0.0411(4) -0.0168(3) -0.0075(3) 0.0131(3)
S2 0.0422(4) 0.0357(4) 0.0441(4) 0.0001(3) 0.0122(3) 0.0031(3)
O1 0.0836(17) 0.0795(16) 0.0428(13) -0.0189(11) 0.0160(11) 0.0121(13)
O2 0.0489(13) 0.0715(14) 0.0500(13) -0.0285(11) -0.0029(9) 0.0171(11)
O3 0.0554(13) 0.0397(11) 0.0648(14) 0.0138(10) 0.0185(10) 0.0043(9)
C1 0.0373(14) 0.0294(13) 0.0291(14) -0.0029(10) 0.0047(10) 0.0030(10)
C2 0.0351(14) 0.0309(13) 0.0335(14) -0.0044(10) 0.0040(10) 0.0041(10)
C3 0.0372(15) 0.0351(14) 0.0364(15) -0.0112(11) -0.0014(11) 0.0048(11)
C4 0.0460(17) 0.0557(18) 0.0343(16) -0.0088(13) -0.0049(12) 0.0075(13)
C5 0.066(2) 0.0504(18) 0.0402(18) 0.0067(13) -0.0023(14) 0.0088(14)
C6 0.0566(19) 0.0362(15) 0.0440(17) -0.0043(12) -0.0013(13) 0.0078(13)
C7 0.0445(18) 0.0430(16) 0.061(2) -0.0103(14) -0.0064(14) 0.0084(13)
C8 0.0435(19) 0.065(2) 0.079(3) -0.0141(18) 0.0056(16) -0.0042(16)
C9 0.055(2) 0.062(2) 0.080(3) 0.0025(18) 0.0075(17) -0.0094(17)
C10 0.051(2) 0.0344(15) 0.098(3) -0.0121(16) 0.0022(17) 0.0000(13)
C11 0.052(2) 0.0595(19) 0.063(2) -0.0248(16) -0.0137(15) -0.0008(15)
C12 0.0464(17) 0.0366(14) 0.0511(18) -0.0120(13) -0.0009(12) 0.0035(12)
C13 0.0440(16) 0.0383(14) 0.0329(15) -0.0041(11) 0.0009(11) 0.0004(12)
C14 0.0425(15) 0.0345(13) 0.0262(14) -0.0060(10) 0.0018(10) 0.0006(11)
C15 0.058(2) 0.0482(17) 0.0413(17) -0.0033(13) 0.0106(13) -0.0086(14)
C16 0.065(2) 0.062(2) 0.0378(17) -0.0114(14) 0.0154(14) 0.0025(16)
C17 0.073(2) 0.0543(19) 0.051(2) -0.0200(15) -0.0063(16) 0.0233(16)
C18 0.090(3) 0.0321(15) 0.051(2) -0.0002(13) 0.0026(17) 0.0011(15)
C19 0.072(2) 0.0392(15) 0.0350(16) 0.0028(12) 0.0053(13) -0.0042(14)
C20 0.094(3) 0.062(2) 0.0321(17) -0.0129(14) -0.0083(16) 0.0142(18)
C21 0.055(2) 0.065(2) 0.055(2) -0.0230(16) -0.0154(15) 0.0045(16)
C22 0.0470(18) 0.0591(19) 0.0458(18) -0.0133(14) -0.0055(13) 0.0077(14)
C23 0.077(3) 0.063(2) 0.079(3) -0.0188(19) 0.0035(19) -0.0226(19)
C25 0.0379(15) 0.0352(14) 0.0305(14) -0.0030(11) 0.0011(10) 0.0031(11)
C26 0.0350(14) 0.0410(14) 0.0308(14) -0.0028(11) 0.0056(10) -0.0016(11)
C27 0.0476(18) 0.0648(19) 0.0428(18) -0.0123(14) 0.0025(13) -0.0129(14)
C28 0.050(2) 0.084(2) 0.058(2) -0.0094(17) 0.0019(15) -0.0291(18)
C29 0.0378(19) 0.128(3) 0.057(2) 0.012(2) 0.0037(14) -0.005(2)
C30 0.0438(19) 0.078(2) 0.060(2) 0.0092(17) 0.0171(15) 0.0213(16)
C31 0.0521(19) 0.0581(18) 0.0458(18) 0.0052(14) 0.0112(13) 0.0120(15)
C32 0.059(2) 0.075(2) 0.065(2) 0.0120(18) 0.0183(16) -0.0094(17)
C33 0.056(2) 0.085(2) 0.0327(17) 0.0090(15) 0.0026(13) 0.0018(17)
C34 0.0417(17) 0.0589(18) 0.0332(15) -0.0028(13) -0.0008(11) 0.0009(13)
C35 0.057(2) 0.094(3) 0.045(2) -0.0121(17) 0.0170(14) 0.0060(18)

loop_
_atom_type_symbol
_atom_type_description
_atom_type_scat_dispersion_real
_atom_type_scat_dispersion_imag
_atom_type_scat_source
C C 0.0033 0.0016 'International Tables Vol C Tables 4.2.6.8 and 6.1.1.4'
H H 0.0000 0.0000 'International Tables Vol C Tables 4.2.6.8 and 6.1.1.4'
O O 0.0106 0.0060 'International Tables Vol C Tables 4.2.6.8 and 6.1.1.4'
S S 0.1246 0.1234 'International Tables Vol C Tables 4.2.6.8 and 6.1.1.4'

loop_
_geom_angle_atom_site_label_1
_geom_angle_atom_site_label_2
_geom_angle_atom_site_label_3
_geom_angle
_geom_angle_site_symmetry_1
_geom_angle_site_symmetry_3
_geom_angle_publ_flag
C13 S1 C14 106.65(12) . . ?
C25 S2 C26 105.83(12) . . ?
C25 C1 C13 109.3(2) . . ?
C25 C1 C2 113.4(2) . . ?
C13 C1 C2 110.7(2) . . ?
C3 C2 C6 102.90(19) . . ?
C3 C2 C1 114.95(19) . . ?
C6 C2 C1 114.7(2) . . ?
C4 C3 C12 115.3(2) . . ?
C4 C3 C2 103.1(2) . . ?
C12 C3 C2 120.3(2) . . ?
C4 C3 C7 104.9(2) . . ?
C12 C3 C7 101.6(2) . . ?
C2 C3 C7 110.7(2) . . ?
O1 C4 C5 125.1(3) . . ?
O1 C4 C3 126.4(3) . . ?
C5 C4 C3 108.5(2) . . ?
C4 C5 C6 105.8(2) . . ?
C5 C6 C2 106.4(2) . . ?
C8 C7 C11 100.3(3) . . ?
C8 C7 C3 106.1(2) . . ?
C11 C7 C3 100.2(2) . . ?
C9 C8 C7 108.2(3) . . ?
C8 C9 C10 107.5(3) . . ?
C9 C10 C11 99.9(3) . . ?
C9 C10 C12 105.2(3) . . ?
C11 C10 C12 101.5(2) . . ?
C7 C11 C10 93.5(2) . . ?
C3 C12 C10 103.4(2) . . ?
O2 C13 C1 123.5(2) . . ?
O2 C13 S1 124.8(2) . . ?
C1 C13 S1 111.64(18) . . ?
C15 C14 C19 110.6(2) . . ?
C15 C14 C22 108.9(2) . . ?
C19 C14 C22 109.2(2) . . ?
C15 C14 S1 112.87(18) . . ?
C19 C14 S1 111.80(17) . . ?
C22 C14 S1 103.14(17) . . ?
C14 C15 C16 109.2(2) . . ?
C17 C16 C20 110.0(3) . . ?
C17 C16 C15 109.3(2) . . ?
C20 C16 C15 109.0(2) . . ?
C18 C17 C16 109.7(2) . . ?
C17 C18 C23 109.9(3) . . ?
C17 C18 C19 109.4(3) . . ?
C23 C18 C19 109.8(3) . . ?
C14 C19 C18 109.2(2) . . ?
C21 C20 C16 109.4(2) . . ?
C23 C21 C20 110.1(3) . . ?
C23 C21 C22 109.9(3) . . ?
C20 C21 C22 109.0(3) . . ?
C21 C22 C14 108.9(2) . . ?
C18 C23 C21 109.1(3) . . ?
O3 C25 C1 122.5(2) . . ?
O3 C25 S2 125.5(2) . . ?
C1 C25 S2 111.94(18) . . ?
C34 C26 C27 110.9(2) . . ?
C34 C26 C31 108.6(2) . . ?
C27 C26 C31 109.3(2) . . ?
C34 C26 S2 111.63(18) . . ?
C27 C26 S2 111.93(18) . . ?
C31 C26 S2 104.11(18) . . ?
C26 C27 C28 108.9(2) . . ?
C32 C28 C29 110.3(3) . . ?
C32 C28 C27 109.7(3) . . ?
C29 C28 C27 108.8(3) . . ?
C30 C29 C28 109.2(3) . . ?
C35 C30 C29 110.4(3) . . ?
C35 C30 C31 109.0(3) . . ?
C29 C30 C31 109.8(3) . . ?
C30 C31 C26 109.4(2) . . ?
C33 C32 C28 109.3(3) . . ?
C32 C33 C35 109.9(3) . . ?
C32 C33 C34 109.5(3) . . ?
C35 C33 C34 110.2(3) . . ?
C26 C34 C33 108.3(2) . . ?
C30 C35 C33 109.1(3) . . ?

loop_
_geom_bond_atom_site_label_1
_geom_bond_atom_site_label_2
_geom_bond_distance
_geom_bond_site_symmetry_2
_geom_bond_publ_flag
S1 C13 1.771(3) . ?
S1 C14 1.844(2) . ?
S2 C25 1.762(3) . ?
S2 C26 1.836(3) . ?
O1 C4 1.200(3) . ?
O2 C13 1.195(3) . ?
O3 C25 1.202(3) . ?
C1 C25 1.528(3) . ?
C1 C13 1.537(3) . ?
C1 C2 1.551(3) . ?
C2 C3 1.545(3) . ?
C2 C6 1.550(3) . ?
C3 C4 1.519(4) . ?
C3 C12 1.542(3) . ?
C3 C7 1.601(4) . ?
C4 C5 1.508(4) . ?
C5 C6 1.529(4) . ?
C7 C8 1.484(5) . ?
C7 C11 1.527(4) . ?
C8 C9 1.312(5) . ?
C9 C10 1.505(5) . ?
C10 C11 1.530(5) . ?
C10 C12 1.556(4) . ?
C14 C15 1.516(4) . ?
C14 C19 1.519(3) . ?
C14 C22 1.537(4) . ?
C15 C16 1.535(4) . ?
C16 C17 1.516(4) . ?
C16 C20 1.520(4) . ?
C17 C18 1.515(5) . ?
C18 C23 1.516(5) . ?
C18 C19 1.527(4) . ?
C20 C21 1.519(5) . ?
C21 C23 1.518(5) . ?
C21 C22 1.533(4) . ?
C26 C34 1.521(4) . ?
C26 C27 1.527(4) . ?
C26 C31 1.535(4) . ?
C27 C28 1.529(4) . ?
C28 C32 1.524(4) . ?
C28 C29 1.527(5) . ?
C29 C30 1.515(5) . ?
C30 C35 1.512(4) . ?
C30 C31 1.528(4) . ?
C32 C33 1.515(4) . ?
C33 C35 1.524(4) . ?
C33 C34 1.539(4) . ?
